data_2108709
loop_
_publ_author_name
'Olejniczak, Anna'
'Katrusiak, Anna'
'Podsiad\/lo, Marcin'
'Katrusiak, Andrzej'

_publ_section_title
;
 Crystal design by CH&#x00B7;&#x00B7;&#x00B7;N and
 N&#x00B7;&#x00B7;&#x00B7;N interactions: high-pressure structures of
 high-nitrogen-content azido-triazolopyridazines compounds
;
_journal_coeditor_code DK5103SUP1
_journal_issue 6
_journal_name_full 'Acta Crystallographica Section B'
_journal_page_first
;
;
_journal_paper_doi 10.1107/S2052520620014493
_journal_volume 76
_journal_year 2020
_chemical_formula_moiety 'C5 H3 N7'
_chemical_formula_sum 'C5 H3 N7'
_chemical_formula_weight 161.14
_chemical_name_systematic 6-azido-1,2,4-triazolo[4,3-b]pyridazine
_space_group_crystal_system monoclinic
_space_group_IT_number 14
_space_group_name_Hall '-P 2ybc'
_space_group_name_H-M_alt 'P 1 21/c 1'
_atom_sites_solution_hydrogens geom
_atom_sites_solution_primary direct
_audit_creation_date 2018-10-29
_audit_creation_method
;
Olex2 1.2
(compiled 2018.05.29 svn.r3508 for OlexSys, GUI svn.r5506)
;
_cell_angle_alpha 90
_cell_angle_beta 94.54(5)
_cell_angle_gamma 90
_cell_formula_units_Z 8
_cell_length_a 7.897(2)
_cell_length_b 18.1579(18)
_cell_length_c 8.874(5)
_cell_measurement_pressure 850000
_cell_measurement_reflns_used 843
_cell_measurement_temperature 296(2)
_cell_measurement_theta_max 24.1660
_cell_measurement_theta_min 3.9820
_cell_volume 1268.5(8)
_computing_cell_refinement 'CrysAlisPro 1.171.39.46 (Rigaku OD, 2018)'
_computing_data_collection 'CrysAlisPro 1.171.39.46 (Rigaku OD, 2018)'
_computing_data_reduction 'CrysAlisPro 1.171.39.46 (Rigaku OD, 2018)'
_computing_molecular_graphics 'Olex2 (Dolomanov et al., 2009)'
_computing_publication_material 'Olex2 (Dolomanov et al., 2009)'
_computing_structure_refinement 'ShelXL (Sheldrick, 2015)'
_computing_structure_solution 'ShelXT (Sheldrick, 2015)'
_diffrn_ambient_environment 'diamond-anvil cell'
_diffrn_ambient_pressure 850000
_diffrn_ambient_temperature 296(2)
_diffrn_detector 'CCD plate'
_diffrn_detector_area_resol_mean 16.2413
_diffrn_detector_type Eos
_diffrn_measured_fraction_theta_full 0.341
_diffrn_measured_fraction_theta_max 0.296
_diffrn_measurement_details
;
List of Runs (angles in degrees, time in seconds):

  # Type    Start    End  Width  t~exp~   \w     \q     \k     \f   Frames
--------------------------------------------------------------------------
  1  \f    -35.00  19.75   0.75   38.00   0.00 -30.00   0.00    --    73
  2  \f    140.00 200.00   0.75   38.00   0.00 -30.00   0.00    --    80
  3  \f    160.00 217.00   0.75   38.00   0.00  30.00   0.00    --    76
  4  \f    -20.00  34.75   0.75   38.00   0.00  30.00   0.00    --    73
  5  \w    -24.00  24.00   0.75   38.00    --   30.00  39.46 -12.90   64
  6  \w    -24.00  24.00   0.75   38.00    --   30.00  39.46 167.10   64
  7  \w    -50.00  10.00   0.75   38.00    --  -30.00  39.46 167.10   80
  8  \w    -50.00  10.00   0.75   38.00    --  -30.00  39.46 -12.90   80
  9  \w    -64.00  -8.50   0.75   38.00    --  -30.00  81.40 -28.90   74
 10  \w    -64.00  -8.50   0.75   38.00    --  -30.00  81.40 151.10   74
 11  \w    -19.00   8.00   0.75   38.00    --   30.00  81.40 151.10   36
 12  \w    -19.00   8.00   0.75   38.00    --   30.00  81.40 -28.90   36
 13  \w    -43.00 -21.25   0.75   38.00    --   30.00 134.60 -56.90   29
 14  \w    -43.00 -21.25   0.75   38.00    --   30.00 134.60 123.10   29
 15  \w    -90.00 -36.00   0.75   38.00    --  -30.00 134.60 123.10   72
 16  \w    -90.00 -36.00   0.75   38.00    --  -30.00 134.60 -56.90   72
;
_diffrn_measurement_device 'four-circle diffractometer'
_diffrn_measurement_device_type 'KM-4 CCD'
_diffrn_measurement_method
;
HP omega scans - for more details see:
A. Budzianowski, A. Katrusiak in High-Pressure Crystallography
(Eds.: A. Katrusiak, P. F. McMillan),
Dordrecht: Kluwer Acad. Publ., 2004 pp.157-168
;
_diffrn_orient_matrix_type 'CrysAlisPro convention (1999,Acta A55,543-557)'
_diffrn_orient_matrix_UB_11 0.0480351000
_diffrn_orient_matrix_UB_12 -0.0102006000
_diffrn_orient_matrix_UB_13 0.0676781000
_diffrn_orient_matrix_UB_21 -0.0231014000
_diffrn_orient_matrix_UB_22 0.0334695000
_diffrn_orient_matrix_UB_23 0.0341492000
_diffrn_orient_matrix_UB_31 -0.0726717000
_diffrn_orient_matrix_UB_32 -0.0173754000
_diffrn_orient_matrix_UB_33 0.0260394000
_diffrn_radiation_monochromator graphite
_diffrn_radiation_probe x-ray
_diffrn_radiation_type MoK\a
_diffrn_radiation_wavelength 0.71073
_diffrn_reflns_av_R_equivalents 0.0782
_diffrn_reflns_av_unetI/netI 0.0579
_diffrn_reflns_Laue_measured_fraction_full 0.341
_diffrn_reflns_Laue_measured_fraction_max 0.296
_diffrn_reflns_limit_h_max 8
_diffrn_reflns_limit_h_min -9
_diffrn_reflns_limit_k_max 22
_diffrn_reflns_limit_k_min -22
_diffrn_reflns_limit_l_max 7
_diffrn_reflns_limit_l_min -7
_diffrn_reflns_number 5632
_diffrn_reflns_point_group_measured_fraction_full 0.341
_diffrn_reflns_point_group_measured_fraction_max 0.296
_diffrn_reflns_theta_full 25.242
_diffrn_reflns_theta_max 27.351
_diffrn_reflns_theta_min 4.012
_diffrn_source 'fine-focus sealed X-ray tube'
_diffrn_source_type 'Enhance (Mo) X-ray Source'
_exptl_absorpt_coefficient_mu 0.124
_exptl_absorpt_correction_T_max 1.00000
_exptl_absorpt_correction_T_min 0.69752
_exptl_absorpt_correction_type multi-scan
_exptl_absorpt_process_details
;
CrysAlisPro 1.171.39.46 (Rigaku Oxford Diffraction, 2018)
Empirical absorption correction using spherical harmonics,
 implemented in SCALE3 ABSPACK scaling algorithm.
;
_exptl_crystal_colour colorless
_exptl_crystal_density_diffrn 1.688
_exptl_crystal_description plate
_exptl_crystal_F_000 656
_exptl_crystal_size_max 0.27
_exptl_crystal_size_mid 0.20
_exptl_crystal_size_min 0.10
_refine_diff_density_max 0.096
_refine_diff_density_min -0.112
_refine_diff_density_rms 0.024
_refine_ls_extinction_method none
_refine_ls_goodness_of_fit_ref 0.980
_refine_ls_hydrogen_treatment constr
_refine_ls_matrix_type full
_refine_ls_number_parameters 217
_refine_ls_number_reflns 848
_refine_ls_number_restraints 0
_refine_ls_restrained_S_all 0.980
_refine_ls_R_factor_all 0.1120
_refine_ls_R_factor_gt 0.0388
_refine_ls_shift/su_max 0.000
_refine_ls_shift/su_mean 0.000
_refine_ls_structure_factor_coef Fsqd
_refine_ls_weighting_details 'w=1/[\s^2^(Fo^2^)+(0.0177P)^2^] where P=(Fo^2^+2Fc^2^)/3'
_refine_ls_weighting_scheme calc
_refine_ls_wR_factor_gt 0.0543
_refine_ls_wR_factor_ref 0.0702
_reflns_Friedel_coverage 0.000
_reflns_number_gt 461
_reflns_number_total 848
_reflns_threshold_expression 'I > 2\s(I)'
_cod_data_source_file dk5103sup1.cif
_cod_data_source_block C5H3N7at0.85GPa
_cod_database_code 2108709
_shelx_shelxl_version_number 2014/7
_shelx_space_group_comment
;
The symmetry employed for this shelxl refinement is uniquely defined
by the following loop, which should always be used as a source of
symmetry information in preference to the above space-group names.
They are only intended as comments.
;
_reflns_odcompleteness_completeness 29.15
_reflns_odcompleteness_iscentric 1
_reflns_odcompleteness_theta 27.29
_olex2_refinement_description
;
1. Fixed Uiso
 At 1.2 times of:
  All C(H) groups
2.a Aromatic/amide H refined with riding coordinates:
 C27(H27), C28(H28), C23(H23), C7(H7), C8(H8), C3(H3)
;
_olex2_submission_special_instructions 'No special instructions were received'
_oxdiff_exptl_absorpt_empirical_details
;
Empirical correction (ABSPACK) includes:
- Absorption correction using spherical harmonics
- Frame scaling
;
_oxdiff_exptl_absorpt_empirical_full_max 2.460
_oxdiff_exptl_absorpt_empirical_full_min 0.593

loop_
_space_group_symop_operation_xyz
'x, y, z'
'-x, y+1/2, -z+1/2'
'-x, -y, -z'
'x, -y-1/2, z-1/2'

loop_
_atom_site_label
_atom_site_type_symbol
_atom_site_fract_x
_atom_site_fract_y
_atom_site_fract_z
_atom_site_U_iso_or_equiv
_atom_site_adp_type
_atom_site_occupancy
_atom_site_site_symmetry_order
_atom_site_calc_flag
_atom_site_refinement_flags_posn
_atom_site_refinement_flags_adp
_atom_site_refinement_flags_occupancy
_atom_site_disorder_assembly
_atom_site_disorder_group
N24 N 0.6609(14) 0.5012(4) 0.404(3) 0.063(13) Uani 1 1 d . . . . .
N25 N 0.5603(17) 0.5588(4) 0.325(2) 0.071(10) Uani 1 1 d . . . . .
C26 C 0.465(3) 0.5338(6) 0.227(3) 0.070(13) Uani 1 1 d . . . . .
C27 C 0.4330(14) 0.4604(3) 0.1679(16) 0.063(10) Uani 1 1 d . . . . .
H27 H 0.3549 0.4495 0.0870 0.076 Uiso 1 1 calc R . . . .
C28 C 0.536(2) 0.4065(6) 0.249(3) 0.056(11) Uani 1 1 d . . . . .
H28 H 0.5258 0.3568 0.2251 0.067 Uiso 1 1 calc R . . . .
C29 C 0.646(3) 0.4287(5) 0.358(3) 0.073(14) Uani 1 1 d . . . . .
N21 N 0.7543(13) 0.3902(3) 0.4456(15) 0.077(9) Uani 1 1 d . . . . .
N22 N 0.8440(13) 0.4403(2) 0.5499(15) 0.069(8) Uani 1 1 d . . . . .
C23 C 0.7791(17) 0.5066(7) 0.503(3) 0.073(15) Uani 1 1 d . . . . .
H23 H 0.8196 0.5514 0.5422 0.087 Uiso 1 1 calc R . . . .
N210 N 0.3506(10) 0.5844(2) 0.1416(12) 0.050(8) Uani 1 1 d . . . . .
N211 N 0.3653(8) 0.6506(2) 0.1851(10) 0.045(7) Uani 1 1 d . . . . .
N212 N 0.3628(8) 0.71083(19) 0.2108(9) 0.053(7) Uani 1 1 d . . . . .
N4 N 0.7880(16) 0.7217(4) 0.631(2) 0.052(12) Uani 1 1 d . . . . .
N5 N 0.8802(15) 0.6678(4) 0.7136(17) 0.044(9) Uani 1 1 d . . . . .
C6 C 0.991(2) 0.6934(6) 0.813(3) 0.059(13) Uani 1 1 d . . . . .
C7 C 1.0229(13) 0.7687(3) 0.8436(16) 0.077(10) Uani 1 1 d . . . . .
H7 H 1.1037 0.7823 0.9205 0.092 Uiso 1 1 calc R . . . .
C8 C 0.937(2) 0.8205(6) 0.762(2) 0.059(11) Uani 1 1 d . . . . .
H8 H 0.9602 0.8704 0.7760 0.071 Uiso 1 1 calc R . . . .
C9 C 0.817(2) 0.7977(5) 0.659(3) 0.062(14) Uani 1 1 d . . . . .
N1 N 0.7126(15) 0.8326(3) 0.5550(17) 0.077(9) Uani 1 1 d . . . . .
N2 N 0.6153(14) 0.7807(2) 0.4664(16) 0.055(8) Uani 1 1 d . . . . .
C3 C 0.6673(17) 0.7152(6) 0.524(3) 0.067(15) Uani 1 1 d . . . . .
H3 H 0.6221 0.6703 0.4903 0.080 Uiso 1 1 calc R . . . .
N10 N 1.0898(10) 0.6431(3) 0.9007(12) 0.060(9) Uani 1 1 d . . . . .
N11 N 1.0690(8) 0.5768(2) 0.8705(10) 0.064(7) Uani 1 1 d . . . . .
N12 N 1.0644(8) 0.51574(18) 0.8519(9) 0.060(7) Uani 1 1 d . . . . .

loop_
_atom_site_aniso_label
_atom_site_aniso_U_11
_atom_site_aniso_U_22
_atom_site_aniso_U_33
_atom_site_aniso_U_23
_atom_site_aniso_U_13
_atom_site_aniso_U_12
N24 0.045(17) 0.035(5) 0.11(3) 0.012(7) 0.03(2) 0.002(6)
N25 0.086(13) 0.024(4) 0.11(2) 0.010(5) 0.044(17) 0.004(4)
C26 0.088(18) 0.026(6) 0.10(3) -0.007(6) 0.05(2) -0.010(6)
C27 0.068(13) 0.047(5) 0.08(2) 0.012(4) 0.014(17) 0.000(4)
C28 0.058(15) 0.032(5) 0.08(3) -0.004(7) 0.016(18) -0.012(6)
C29 0.10(2) 0.013(5) 0.12(3) -0.012(7) 0.06(3) -0.009(7)
N21 0.081(11) 0.035(3) 0.12(2) -0.012(5) 0.038(15) -0.001(4)
N22 0.073(10) 0.047(4) 0.09(2) -0.003(4) 0.013(14) 0.000(3)
C23 0.056(16) 0.043(4) 0.12(4) 0.007(6) 0.03(2) 0.000(6)
N210 0.054(11) 0.043(4) 0.048(19) 0.001(3) -0.022(13) -0.004(3)
N211 0.041(8) 0.058(3) 0.036(18) 0.015(3) -0.009(12) 0.007(2)
N212 0.053(9) 0.056(3) 0.045(17) 0.008(3) -0.022(12) 0.012(2)
N4 0.050(17) 0.042(5) 0.07(3) 0.004(7) 0.02(2) 0.003(6)
N5 0.051(12) 0.035(4) 0.04(2) 0.018(5) -0.002(15) 0.019(4)
C6 0.057(18) 0.045(6) 0.08(3) -0.013(7) 0.02(2) -0.013(6)
C7 0.089(14) 0.041(4) 0.11(2) 0.003(5) 0.052(17) 0.002(4)
C8 0.049(15) 0.042(5) 0.09(3) -0.007(6) 0.016(18) -0.015(5)
C9 0.06(2) 0.020(5) 0.11(3) 0.005(6) 0.04(3) 0.007(6)
N1 0.072(12) 0.041(3) 0.12(2) -0.001(6) 0.034(15) -0.004(5)
N2 0.052(11) 0.053(5) 0.06(2) 0.012(4) -0.006(14) 0.010(3)
C3 0.053(18) 0.043(5) 0.11(4) 0.007(7) 0.01(2) 0.004(6)
N10 0.073(12) 0.044(3) 0.06(2) -0.010(4) 0.003(15) 0.000(3)
N11 0.079(9) 0.051(3) 0.063(16) 0.003(3) 0.023(12) 0.006(3)
N12 0.080(8) 0.049(2) 0.049(16) 0.009(3) -0.019(11) 0.005(2)

loop_
_atom_type_symbol
_atom_type_description
_atom_type_scat_dispersion_real
_atom_type_scat_dispersion_imag
_atom_type_scat_source
C C 0.0033 0.0016 'International Tables Vol C Tables 4.2.6.8 and 6.1.1.4'
H H 0.0000 0.0000 'International Tables Vol C Tables 4.2.6.8 and 6.1.1.4'
N N 0.0061 0.0033 'International Tables Vol C Tables 4.2.6.8 and 6.1.1.4'

loop_
_geom_angle_atom_site_label_1
_geom_angle_atom_site_label_2
_geom_angle_atom_site_label_3
_geom_angle
_geom_angle_site_symmetry_1
_geom_angle_site_symmetry_3
_geom_angle_publ_flag
C29 N24 N25 121(2) . . ?
C23 N24 N25 129.6(13) . . ?
C23 N24 C29 109.2(19) . . ?
C26 N25 N24 111.5(13) . . ?
N25 C26 C27 134(3) . . ?
N25 C26 N210 117.9(11) . . ?
C27 C26 N210 108(2) . . ?
C26 C27 H27 124.0 . . ?
C28 C27 C26 111.9(19) . . ?
C28 C27 H27 124.0 . . ?
C27 C28 H28 120.7 . . ?
C29 C28 C27 118.6(13) . . ?
C29 C28 H28 120.7 . . ?
C28 C29 N24 123(3) . . ?
C28 C29 N21 129.5(12) . . ?
N21 C29 N24 107(3) . . ?
C29 N21 N22 108.0(9) . . ?
C23 N22 N21 102.0(15) . . ?
N24 C23 N22 113.0(13) . . ?
N24 C23 H23 123.5 . . ?
N22 C23 H23 123.5 . . ?
N211 N210 C26 113.8(12) . . ?
N212 N211 N210 171.7(9) . . ?
N5 N4 C9 122(2) . . ?
C3 N4 N5 130.1(12) . . ?
C3 N4 C9 108.4(18) . . ?
C6 N5 N4 114.1(11) . . ?
N5 C6 C7 126(2) . . ?
N5 C6 N10 117.9(11) . . ?
N10 C6 C7 116(2) . . ?
C6 C7 H7 120.0 . . ?
C8 C7 C6 120.1(18) . . ?
C8 C7 H7 120.0 . . ?
C7 C8 H8 121.4 . . ?
C9 C8 C7 117.1(11) . . ?
C9 C8 H8 121.4 . . ?
C8 C9 N4 121(2) . . ?
C8 C9 N1 133.4(14) . . ?
N1 C9 N4 105(2) . . ?
C9 N1 N2 110.1(8) . . ?
C3 N2 N1 104.0(16) . . ?
N4 C3 N2 112.5(12) . . ?
N4 C3 H3 123.8 . . ?
N2 C3 H3 123.8 . . ?
N11 N10 C6 117.1(12) . . ?
N12 N11 N10 173.2(9) . . ?

loop_
_geom_bond_atom_site_label_1
_geom_bond_atom_site_label_2
_geom_bond_distance
_geom_bond_site_symmetry_2
_geom_bond_publ_flag
N24 N25 1.46(3) . ?
N24 C29 1.381(15) . ?
N24 C23 1.24(4) . ?
N25 C26 1.20(4) . ?
C26 C27 1.445(14) . ?
C26 N210 1.46(3) . ?
C27 H27 0.9300 . ?
C27 C28 1.43(3) . ?
C28 H28 0.9300 . ?
C28 C29 1.31(5) . ?
C29 N21 1.31(4) . ?
N21 N22 1.44(2) . ?
N22 C23 1.36(2) . ?
C23 H23 0.9300 . ?
N210 N211 1.265(7) . ?
N211 N212 1.117(4) . ?
N4 N5 1.39(3) . ?
N4 C9 1.417(14) . ?
N4 C3 1.30(4) . ?
N5 C6 1.28(3) . ?
C6 C7 1.412(12) . ?
C6 N10 1.40(3) . ?
C7 H7 0.9300 . ?
C7 C8 1.34(2) . ?
C8 H8 0.9300 . ?
C8 C9 1.33(4) . ?
C9 N1 1.35(3) . ?
N1 N2 1.42(2) . ?
N2 C3 1.34(2) . ?
C3 H3 0.9300 . ?
N10 N11 1.240(6) . ?
N11 N12 1.122(4) . ?

_cod_database_fobs_code 2108709
